data_4324634
loop_
_publ_author_name
'Yuanbiao Huang'
'Tianfu Liu'
'Jingxiang Lin'
'Jian L\"u'
'Zujin Lin'
'Rong Cao'

_publ_section_title
;
 Homochiral Nickel Coordination Polymers Based on Salen(Ni)
 Metalloligands: Synthesis, Structure, and Catalytic Alkene Epoxidation
;
_journal_name_full 'Inorganic Chemistry'
_journal_page_first 2191
_journal_page_last 2198
_journal_paper_doi 10.1021/ic102181h
_journal_volume 50
_journal_year 2011
_chemical_absolute_configuration rm
_chemical_formula_sum 'C93 H99 N9 Ni3 O9'
_chemical_formula_weight 1662.94
_chemical_name_systematic
; 
 ? 
;
_space_group_IT_number 17
_symmetry_cell_setting orthorhombic
_symmetry_space_group_name_Hall 'P 2c 2'
_symmetry_space_group_name_H-M 'P 2 2 21'
_atom_sites_solution_hydrogens geom
_atom_sites_solution_primary direct
_atom_sites_solution_secondary difmap
_audit_creation_method SHELXL-97
_cell_angle_alpha 90.00
_cell_angle_beta 90.00
_cell_angle_gamma 90.00
_cell_formula_units_Z 4
_cell_length_a 27.486(4)
_cell_length_b 11.0171(18)
_cell_length_c 26.229(4)
_cell_measurement_temperature 173(2)
_cell_volume 7943(2)
_computing_cell_refinement 'CrystalClear (Rigaku/MSC Inc., 2005)'
_computing_data_collection 'CrystalClear (Rigaku/MSC Inc., 2005)'
_computing_data_reduction 'CrystalClear (Rigaku/MSC Inc., 2005)'
_computing_molecular_graphics 'Bruker SHELXTL'
_computing_publication_material 'Bruker SHELXTL'
_computing_structure_refinement 'SHELXL-97 (Sheldrick, 1997)'
_computing_structure_solution 'SHELXS-97 (Sheldrick, 1990)'
_diffrn_ambient_temperature 173(2)
_diffrn_measured_fraction_theta_full 0.997
_diffrn_measured_fraction_theta_max 0.997
_diffrn_measurement_device_type 'CCD area detector'
_diffrn_measurement_method '\w scans'
_diffrn_radiation_monochromator graphite
_diffrn_radiation_source 'fine-focus sealed tube'
_diffrn_radiation_type MoK\a
_diffrn_radiation_wavelength 0.71073
_diffrn_reflns_av_R_equivalents 0.0519
_diffrn_reflns_av_sigmaI/netI 0.0528
_diffrn_reflns_limit_h_max 35
_diffrn_reflns_limit_h_min -32
_diffrn_reflns_limit_k_max 14
_diffrn_reflns_limit_k_min -14
_diffrn_reflns_limit_l_max 34
_diffrn_reflns_limit_l_min -34
_diffrn_reflns_number 63467
_diffrn_reflns_theta_full 27.49
_diffrn_reflns_theta_max 27.49
_diffrn_reflns_theta_min 2.00
_diffrn_standards_interval_count none
_diffrn_standards_interval_time none
_exptl_absorpt_coefficient_mu 0.771
_exptl_absorpt_correction_T_max 0.940
_exptl_absorpt_correction_T_min 0.895
_exptl_absorpt_correction_type empirical
_exptl_absorpt_process_details 'CrystalClear (Rigaku/MSC Inc., 2005)'
_exptl_crystal_colour red-brown
_exptl_crystal_density_diffrn 1.391
_exptl_crystal_description needle
_exptl_crystal_F_000 3504
_exptl_crystal_size_max 0.15
_exptl_crystal_size_mid 0.12
_exptl_crystal_size_min 0.08
_refine_diff_density_max 1.017
_refine_diff_density_min -0.850
_refine_diff_density_rms 0.147
_refine_ls_abs_structure_details 'Flack H D (1983), Acta Cryst. A39, 876-881'
_refine_ls_abs_structure_Flack 0.028(14)
_refine_ls_extinction_method none
_refine_ls_goodness_of_fit_ref 1.211
_refine_ls_hydrogen_treatment constr
_refine_ls_matrix_type full
_refine_ls_number_parameters 1071
_refine_ls_number_reflns 18192
_refine_ls_number_restraints 39
_refine_ls_restrained_S_all 1.215
_refine_ls_R_factor_all 0.0710
_refine_ls_R_factor_gt 0.0592
_refine_ls_shift/su_max 0.167
_refine_ls_shift/su_mean 0.009
_refine_ls_structure_factor_coef Fsqd
_refine_ls_weighting_details 'calc w=1/[\s^2^(Fo^2^)+(0.1000P)^2^+0.0000P] where P=(Fo^2^+2Fc^2^)/3'
_refine_ls_weighting_scheme calc
_refine_ls_wR_factor_gt 0.1686
_refine_ls_wR_factor_ref 0.1821
_reflns_number_gt 15332
_reflns_number_total 18192
_reflns_threshold_expression >2sigma(I)
_cod_data_source_file ic102181h_si_001_2.cif
_cod_data_source_block 2R
_cod_original_cell_volume 7942(2)
_cod_database_code 4324634

loop_
_symmetry_equiv_pos_as_xyz
'x, y, z'
'-x, -y, z+1/2'
'x, -y, -z'
'-x, y, -z+1/2'

loop_
_atom_site_label
_atom_site_type_symbol
_atom_site_fract_x
_atom_site_fract_y
_atom_site_fract_z
_atom_site_U_iso_or_equiv
_atom_site_adp_type
_atom_site_occupancy
_atom_site_symmetry_multiplicity
_atom_site_calc_flag
_atom_site_refinement_flags
_atom_site_disorder_assembly
_atom_site_disorder_group
Ni3 Ni 0.5000 0.69110(6) 0.2500 0.02469(16) Uani 1 2 d S . .
Ni2 Ni 0.288078(19) 0.59354(4) 0.271873(18) 0.02478(13) Uani 1 1 d . . .
Ni1 Ni 0.210452(18) -0.09760(4) 0.227209(17) 0.02407(12) Uani 1 1 d . . .
Ni4 Ni 0.0000 -0.19884(6) 0.2500 0.02704(17) Uani 1 2 d S . .
C1 C 0.0462(3) -0.7607(5) 0.0999(2) 0.072(2) Uani 1 1 d . . .
H1 H 0.0486 -0.8049 0.0689 0.086 Uiso 1 1 calc R . .
C2 C 0.0723(2) -0.6530(5) 0.1030(2) 0.0539(14) Uani 1 1 d . . .
H2 H 0.0916 -0.6257 0.0752 0.065 Uiso 1 1 calc R . .
C3 C 0.06962(17) -0.5864(4) 0.14773(17) 0.0351(9) Uani 1 1 d . . .
C4 C 0.04036(19) -0.6337(5) 0.1850(2) 0.0508(14) Uani 1 1 d . . .
H4 H 0.0364 -0.5913 0.2162 0.061 Uiso 1 1 calc R . .
C5 C 0.0168(3) -0.7420(5) 0.1775(2) 0.0666(19) Uani 1 1 d . . .
H5 H -0.0024 -0.7727 0.2047 0.080 Uiso 1 1 calc R . .
C6 C 0.09679(15) -0.4708(4) 0.15348(16) 0.0299(9) Uani 1 1 d . . .
C7 C 0.10514(16) -0.3915(4) 0.11218(15) 0.0323(9) Uani 1 1 d . . .
H7 H 0.0927 -0.4133 0.0796 0.039 Uiso 1 1 calc R . .
C8 C 0.13024(16) -0.2846(4) 0.11667(16) 0.0310(9) Uani 1 1 d . . .
C9 C 0.15161(15) -0.2538(4) 0.16497(16) 0.0287(9) Uani 1 1 d . . .
C10 C 0.14039(14) -0.3296(4) 0.20679(15) 0.0268(8) Uani 1 1 d . . .
C11 C 0.11293(15) -0.4351(4) 0.20084(16) 0.0294(9) Uani 1 1 d . . .
H11 H 0.1053 -0.4830 0.2299 0.035 Uiso 1 1 calc R . .
C12 C 0.15618(14) -0.3018(4) 0.25779(15) 0.0282(8) Uani 1 1 d . . .
H12 H 0.1467 -0.3563 0.2840 0.034 Uiso 1 1 calc R . .
C13 C 0.19634(15) -0.1954(3) 0.32530(13) 0.0284(8) Uani 1 1 d . . .
H13 H 0.2257 -0.2465 0.3321 0.034 Uiso 1 1 calc R . .
C14 C 0.15691(16) -0.2265(4) 0.36453(14) 0.0328(10) Uani 1 1 d . . .
H14A H 0.1275 -0.1768 0.3581 0.039 Uiso 1 1 calc R . .
H14B H 0.1478 -0.3131 0.3614 0.039 Uiso 1 1 calc R . .
C15 C 0.17612(18) -0.2015(4) 0.41837(14) 0.0370(9) Uani 1 1 d . . .
H15A H 0.1494 -0.2136 0.4432 0.044 Uiso 1 1 calc R . .
H15B H 0.2021 -0.2607 0.4264 0.044 Uiso 1 1 calc R . .
C16 C 0.19623(18) -0.0739(4) 0.42450(16) 0.0385(10) Uani 1 1 d . . .
H16B H 0.2117 -0.0666 0.4584 0.046 Uiso 1 1 calc R . .
H16A H 0.1691 -0.0150 0.4230 0.046 Uiso 1 1 calc R . .
C17 C 0.23382(16) -0.0418(4) 0.38297(15) 0.0326(9) Uani 1 1 d . . .
H17A H 0.2440 0.0440 0.3863 0.039 Uiso 1 1 calc R . .
H17B H 0.2630 -0.0939 0.3864 0.039 Uiso 1 1 calc R . .
C18 C 0.20998(15) -0.0625(3) 0.33166(14) 0.0294(8) Uani 1 1 d . . .
H18 H 0.1788 -0.0157 0.3320 0.035 Uiso 1 1 calc R . .
C19 C 0.26947(14) 0.0569(3) 0.28658(14) 0.0253(8) Uani 1 1 d . . .
H19 H 0.2804 0.0817 0.3193 0.030 Uiso 1 1 calc R . .
C20 C 0.29094(15) 0.1144(3) 0.24336(15) 0.0272(8) Uani 1 1 d . . .
C21 C 0.27534(14) 0.0891(4) 0.19304(14) 0.0257(8) Uani 1 1 d . . .
C22 C 0.29658(16) 0.1570(3) 0.15158(14) 0.0275(8) Uani 1 1 d . . .
C23 C 0.33162(16) 0.2414(4) 0.16332(16) 0.0295(9) Uani 1 1 d . . .
H23 H 0.3465 0.2844 0.1360 0.035 Uiso 1 1 calc R . .
C24 C 0.34688(14) 0.2683(3) 0.21350(15) 0.0261(8) Uani 1 1 d . . .
C25 C 0.32587(14) 0.2037(3) 0.25279(15) 0.0263(8) Uani 1 1 d . . .
H25 H 0.3353 0.2203 0.2869 0.032 Uiso 1 1 calc R . .
C26 C 0.38337(14) 0.3652(3) 0.22291(14) 0.0252(8) Uani 1 1 d . . .
C27 C 0.41603(15) 0.4016(4) 0.18469(15) 0.0287(8) Uani 1 1 d . . .
H27 H 0.4166 0.3602 0.1529 0.034 Uiso 1 1 calc R . .
C28 C 0.44708(14) 0.4966(4) 0.19307(15) 0.0278(8) Uani 1 1 d . . .
H28 H 0.4687 0.5191 0.1664 0.033 Uiso 1 1 calc R . .
C29 C 0.41760(14) 0.5229(4) 0.27464(16) 0.0301(8) Uani 1 1 d . . .
H29 H 0.4181 0.5646 0.3063 0.036 Uiso 1 1 calc R . .
C30 C 0.38557(15) 0.4280(4) 0.26863(15) 0.0296(9) Uani 1 1 d . . .
H30 H 0.3648 0.4054 0.2960 0.036 Uiso 1 1 calc R . .
C31 C 0.28031(18) 0.1348(4) 0.09634(15) 0.0343(10) Uani 1 1 d . . .
C32 C 0.22619(18) 0.1603(5) 0.09129(16) 0.0453(12) Uani 1 1 d . . .
H32B H 0.2080 0.1052 0.1136 0.068 Uiso 1 1 calc R . .
H32A H 0.2161 0.1475 0.0559 0.068 Uiso 1 1 calc R . .
H32C H 0.2196 0.2445 0.1012 0.068 Uiso 1 1 calc R . .
C33 C 0.2936(2) 0.0021(4) 0.08163(18) 0.0458(12) Uani 1 1 d . . .
H33C H 0.3288 -0.0093 0.0845 0.069 Uiso 1 1 calc R . .
H33A H 0.2833 -0.0138 0.0465 0.069 Uiso 1 1 calc R . .
H33B H 0.2769 -0.0543 0.1047 0.069 Uiso 1 1 calc R . .
C34 C 0.3067(2) 0.2178(4) 0.05818(14) 0.0444(13) Uani 1 1 d . . .
H34B H 0.2968 0.3021 0.0639 0.067 Uiso 1 1 calc R . .
H34A H 0.2982 0.1936 0.0233 0.067 Uiso 1 1 calc R . .
H34C H 0.3419 0.2104 0.0630 0.067 Uiso 1 1 calc R . .
C35 C 0.1099(2) -0.0745(4) 0.08664(17) 0.0452(12) Uani 1 1 d . . .
H35C H 0.1276 -0.0391 0.1154 0.068 Uiso 1 1 calc R . .
H35B H 0.0759 -0.0884 0.0964 0.068 Uiso 1 1 calc R . .
H35A H 0.1110 -0.0186 0.0576 0.068 Uiso 1 1 calc R . .
C36 C 0.13333(19) -0.1950(5) 0.07172(16) 0.0407(11) Uani 1 1 d . . .
C37 C 0.1871(2) -0.1755(6) 0.05550(18) 0.0579(15) Uani 1 1 d . . .
H37A H 0.1886 -0.1152 0.0281 0.087 Uiso 1 1 calc R . .
H37B H 0.2008 -0.2525 0.0434 0.087 Uiso 1 1 calc R . .
H37C H 0.2060 -0.1467 0.0848 0.087 Uiso 1 1 calc R . .
C38 C 0.1067(2) -0.2455(5) 0.02414(18) 0.0547(14) Uani 1 1 d . . .
H38B H 0.1086 -0.1860 -0.0036 0.082 Uiso 1 1 calc R . .
H38A H 0.0726 -0.2611 0.0326 0.082 Uiso 1 1 calc R . .
H38C H 0.1223 -0.3213 0.0133 0.082 Uiso 1 1 calc R . .
C39 C 0.05364(15) -0.0053(4) 0.30519(16) 0.0290(9) Uani 1 1 d . . .
H39 H 0.0319 -0.0276 0.3317 0.035 Uiso 1 1 calc R . .
C40 C 0.08117(15) -0.0324(3) 0.22417(15) 0.0294(8) Uani 1 1 d . . .
H40 H 0.0791 -0.0730 0.1923 0.035 Uiso 1 1 calc R . .
C41 C 0.11499(15) 0.0613(4) 0.22919(16) 0.0293(8) Uani 1 1 d . . .
H41 H 0.1356 0.0821 0.2015 0.035 Uiso 1 1 calc R . .
C42 C 0.11826(15) 0.1244(3) 0.27534(15) 0.0281(8) Uani 1 1 d . . .
C43 C 0.08533(15) 0.0888(4) 0.31334(15) 0.0291(8) Uani 1 1 d . . .
H43 H 0.0850 0.1303 0.3451 0.035 Uiso 1 1 calc R . .
C44 C 0.15404(16) 0.2211(4) 0.28441(15) 0.0302(9) Uani 1 1 d . . .
C45 C 0.17394(15) 0.2883(3) 0.24477(16) 0.0281(8) Uani 1 1 d . . .
H45 H 0.1644 0.2719 0.2107 0.034 Uiso 1 1 calc R . .
C46 C 0.20813(15) 0.3804(3) 0.25461(15) 0.0265(8) Uani 1 1 d . . .
C47 C 0.22335(16) 0.4079(4) 0.30558(15) 0.0302(9) Uani 1 1 d . . .
C48 C 0.20356(17) 0.3359(4) 0.34622(14) 0.0303(9) Uani 1 1 d . . .
C49 C 0.16985(16) 0.2468(3) 0.33431(15) 0.0284(9) Uani 1 1 d . . .
H49 H 0.1566 0.2002 0.3614 0.034 Uiso 1 1 calc R . .
C50 C 0.22584(16) 0.4489(4) 0.21118(15) 0.0304(9) Uani 1 1 d . . .
H50 H 0.2135 0.4281 0.1785 0.036 Uiso 1 1 calc R . .
C51 C 0.27116(15) 0.6047(4) 0.16683(14) 0.0323(8) Uani 1 1 d . . .
H51 H 0.2516 0.6812 0.1655 0.039 Uiso 1 1 calc R . .
C52 C 0.2648(2) 0.5382(4) 0.11646(15) 0.0419(12) Uani 1 1 d . . .
H52A H 0.2298 0.5278 0.1092 0.050 Uiso 1 1 calc R . .
H52B H 0.2798 0.4567 0.1189 0.050 Uiso 1 1 calc R . .
C53 C 0.2888(2) 0.6095(6) 0.07315(17) 0.0615(16) Uani 1 1 d . . .
H53A H 0.2873 0.5606 0.0415 0.074 Uiso 1 1 calc R . .
H53B H 0.2700 0.6850 0.0672 0.074 Uiso 1 1 calc R . .
C54 C 0.3410(2) 0.6421(6) 0.08393(17) 0.0627(16) Uani 1 1 d . . .
H54B H 0.3540 0.6915 0.0555 0.075 Uiso 1 1 calc R . .
H54A H 0.3607 0.5671 0.0863 0.075 Uiso 1 1 calc R . .
C55 C 0.34533(18) 0.7139(5) 0.13394(16) 0.0412(11) Uani 1 1 d . . .
H55B H 0.3799 0.7315 0.1414 0.049 Uiso 1 1 calc R . .
H55A H 0.3277 0.7918 0.1311 0.049 Uiso 1 1 calc R . .
C56 C 0.32365(15) 0.6378(4) 0.17614(13) 0.0303(8) Uani 1 1 d . . .
H56 H 0.3424 0.5600 0.1770 0.036 Uiso 1 1 calc R . .
C57 C 0.34971(15) 0.7827(4) 0.23984(15) 0.0293(9) Uani 1 1 d . . .
H57 H 0.3635 0.8285 0.2128 0.035 Uiso 1 1 calc R . .
C58 C 0.35820(15) 0.8234(4) 0.29087(15) 0.0294(9) Uani 1 1 d . . .
C59 C 0.38461(16) 0.9312(4) 0.29703(16) 0.0303(9) Uani 1 1 d . . .
H59 H 0.3940 0.9760 0.2677 0.036 Uiso 1 1 calc R . .
C60 C 0.39686(15) 0.9724(4) 0.34346(16) 0.0309(9) Uani 1 1 d . . .
C61 C 0.42362(17) 1.0889(4) 0.35044(17) 0.0364(10) Uani 1 1 d . . .
C62 C 0.45611(18) 1.1299(5) 0.31343(18) 0.0443(12) Uani 1 1 d . . .
H62 H 0.4613 1.0849 0.2830 0.053 Uiso 1 1 calc R . .
C63 C 0.4802(2) 1.2363(6) 0.3219(2) 0.0602(17) Uani 1 1 d . . .
H63 H 0.5028 1.2616 0.2967 0.072 Uiso 1 1 calc R . .
C64 C 0.4431(2) 1.2678(5) 0.3973(2) 0.0602(16) Uani 1 1 d . . .
H64 H 0.4386 1.3150 0.4272 0.072 Uiso 1 1 calc R . .
C65 C 0.4167(2) 1.1627(4) 0.39253(19) 0.0514(13) Uani 1 1 d . . .
H65 H 0.3938 1.1407 0.4180 0.062 Uiso 1 1 calc R . .
C66 C 0.38681(15) 0.8984(4) 0.38617(16) 0.0339(9) Uani 1 1 d . . .
H66 H 0.3972 0.9259 0.4187 0.041 Uiso 1 1 calc R . .
C67 C 0.36254(15) 0.7873(4) 0.38350(15) 0.0299(9) Uani 1 1 d . . .
C68 C 0.34492(15) 0.7521(4) 0.33422(15) 0.0262(8) Uani 1 1 d . . .
C69 C 0.35747(16) 0.7039(4) 0.42975(15) 0.0329(9) Uani 1 1 d . . .
C70 C 0.38051(18) 0.7576(5) 0.47758(16) 0.0432(11) Uani 1 1 d . . .
H70C H 0.4156 0.7672 0.4723 0.065 Uiso 1 1 calc R . .
H70A H 0.3748 0.7032 0.5065 0.065 Uiso 1 1 calc R . .
H70B H 0.3659 0.8370 0.4847 0.065 Uiso 1 1 calc R . .
C71 C 0.30390(17) 0.6817(5) 0.44160(15) 0.0392(10) Uani 1 1 d . . .
H71C H 0.2885 0.7583 0.4517 0.059 Uiso 1 1 calc R . .
H71B H 0.3011 0.6229 0.4695 0.059 Uiso 1 1 calc R . .
H71A H 0.2876 0.6498 0.4112 0.059 Uiso 1 1 calc R . .
C72 C 0.38290(18) 0.5822(4) 0.41785(17) 0.0403(10) Uani 1 1 d . . .
H72A H 0.3666 0.5429 0.3890 0.060 Uiso 1 1 calc R . .
H72B H 0.3811 0.5292 0.4478 0.060 Uiso 1 1 calc R . .
H72C H 0.4171 0.5972 0.4092 0.060 Uiso 1 1 calc R . .
C73 C 0.27520(16) 0.3451(4) 0.40582(16) 0.0376(10) Uani 1 1 d . . .
H73C H 0.2858 0.3665 0.4404 0.056 Uiso 1 1 calc R . .
H73B H 0.2911 0.3989 0.3811 0.056 Uiso 1 1 calc R . .
H73A H 0.2841 0.2607 0.3986 0.056 Uiso 1 1 calc R . .
C74 C 0.21962(18) 0.3595(4) 0.40173(15) 0.0344(10) Uani 1 1 d . . .
C75 C 0.19553(19) 0.2727(4) 0.43974(15) 0.0414(11) Uani 1 1 d . . .
H75B H 0.2040 0.1888 0.4310 0.062 Uiso 1 1 calc R . .
H75A H 0.1601 0.2827 0.4383 0.062 Uiso 1 1 calc R . .
H75C H 0.2070 0.2910 0.4743 0.062 Uiso 1 1 calc R . .
C76 C 0.20380(18) 0.4878(4) 0.41676(16) 0.0392(11) Uani 1 1 d . . .
H76A H 0.1684 0.4947 0.4138 0.059 Uiso 1 1 calc R . .
H76B H 0.2194 0.5469 0.3941 0.059 Uiso 1 1 calc R . .
H76C H 0.2136 0.5040 0.4521 0.059 Uiso 1 1 calc R . .
C77 C 0.02012(16) -0.3087(4) 0.32892(17) 0.0361(10) Uani 1 1 d . . .
C78 C 0.03011(18) -0.3619(4) 0.37696(18) 0.0381(11) Uani 1 1 d . . .
C79 C 0.0517(2) -0.4816(6) 0.3822(3) 0.0664(17) Uani 1 1 d . . .
H79 H 0.0630 -0.5225 0.3526 0.080 Uiso 1 1 calc R . .
C80 C 0.0565(2) -0.5392(7) 0.4305(2) 0.073(2) Uani 1 1 d . . .
H80 H 0.0670 -0.6212 0.4328 0.088 Uiso 1 1 calc R . .
C81 C 0.0453(2) -0.4726(6) 0.4747(2) 0.0636(16) Uani 1 1 d . . .
C82 C 0.0283(3) -0.3530(7) 0.4701(3) 0.081(2) Uani 1 1 d . . .
H82 H 0.0222 -0.3063 0.4999 0.097 Uiso 1 1 calc R . .
C83 C 0.0203(3) -0.3019(6) 0.4217(3) 0.082(2) Uani 1 1 d . . .
H83 H 0.0074 -0.2220 0.4199 0.099 Uiso 1 1 calc R . .
C84 C 0.48352(15) 0.8020(4) 0.17049(16) 0.0304(9) Uani 1 1 d . . .
C85 C 0.47596(18) 0.8569(4) 0.12233(18) 0.0371(10) Uani 1 1 d . . .
C86 C 0.4529(2) 0.9724(6) 0.1165(2) 0.0589(15) Uani 1 1 d . . .
H86 H 0.4398 1.0116 0.1457 0.071 Uiso 1 1 calc R . .
C87 C 0.4493(2) 1.0284(6) 0.0696(2) 0.0644(17) Uani 1 1 d . . .
H87 H 0.4374 1.1093 0.0679 0.077 Uiso 1 1 calc R . .
C88 C 0.4629(2) 0.9689(6) 0.0242(2) 0.0545(14) Uani 1 1 d . . .
C89 C 0.4813(3) 0.8508(6) 0.0291(2) 0.0690(18) Uani 1 1 d . . .
H89 H 0.4901 0.8066 -0.0006 0.083 Uiso 1 1 calc R . .
C90 C 0.4869(2) 0.7972(5) 0.0770(2) 0.0615(16) Uani 1 1 d . . .
H90 H 0.4988 0.7164 0.0787 0.074 Uiso 1 1 calc R . .
N90 N 0.0557(6) 1.0000 0.5000 0.164(6) Uani 1 2 d SDU . .
C91 C 0.0506(6) 1.0564(15) 0.4517(4) 0.148(6) Uani 0.50 1 d PDU A -1
H91 H 0.0235 1.0441 0.4298 0.177 Uiso 0.50 1 calc PR A -1
C92 C 0.0135(7) 0.938(2) 0.5125(11) 0.224(9) Uani 0.50 1 d PDU A -1
H92C H -0.0127 0.9962 0.5191 0.335 Uiso 0.50 1 calc PR A -1
H92B H 0.0191 0.8890 0.5432 0.335 Uiso 0.50 1 calc PR A -1
H92A H 0.0042 0.8847 0.4842 0.335 Uiso 0.50 1 calc PR A -1
C93 C 0.0924(7) 1.009(2) 0.5366(7) 0.223(9) Uani 0.50 1 d PDU A -1
H93B H 0.0787 0.9931 0.5704 0.335 Uiso 0.50 1 calc PR A -1
H93C H 0.1066 1.0901 0.5357 0.335 Uiso 0.50 1 calc PR A -1
H93A H 0.1177 0.9484 0.5293 0.335 Uiso 0.50 1 calc PR A -1
O98 O 0.0840(6) 1.1208(13) 0.4416(7) 0.177(7) Uani 0.50 1 d PD A -1
N91 N 0.4520(4) 0.5000 0.0000 0.111(3) Uani 1 2 d SD . .
C95 C 0.4926(5) 0.5139(19) 0.0295(7) 0.168(12) Uani 0.50 1 d PD B -1
H95A H 0.4854 0.4887 0.0645 0.252 Uiso 0.50 1 calc PR B -1
H95C H 0.5026 0.5993 0.0293 0.252 Uiso 0.50 1 calc PR B -1
H95B H 0.5190 0.4636 0.0158 0.252 Uiso 0.50 1 calc PR B -1
C94 C 0.4460(9) 0.5609(17) -0.0470(6) 0.212(19) Uani 0.50 1 d PD B -1
H94B H 0.4703 0.5314 -0.0714 0.318 Uiso 0.50 1 calc PR B -1
H94C H 0.4503 0.6483 -0.0419 0.318 Uiso 0.50 1 calc PR B -1
H94A H 0.4133 0.5452 -0.0604 0.318 Uiso 0.50 1 calc PR B -1
C96 C 0.4172(7) 0.4186(13) 0.0205(5) 0.198(18) Uani 0.50 1 d PD B -1
H96 H 0.3890 0.4081 -0.0001 0.238 Uiso 0.50 1 calc PR B -1
O97 O 0.4168(6) 0.3602(11) 0.0595(3) 0.135(6) Uani 0.50 1 d PD B -1
N3 N 0.18205(12) -0.2095(3) 0.27091(12) 0.0270(7) Uani 1 1 d . . .
N7 N 0.32428(12) 0.6869(3) 0.22818(12) 0.0265(7) Uani 1 1 d . . .
N1 N 0.44883(12) 0.5601(3) 0.23702(12) 0.0258(7) Uani 1 1 d . . .
N5 N 0.05217(11) -0.0674(3) 0.26094(12) 0.0255(7) Uani 1 1 d . . .
N2 N 0.23624(12) -0.0263(3) 0.28483(12) 0.0261(7) Uani 1 1 d . . .
N6 N 0.25717(13) 0.5363(3) 0.21354(12) 0.0276(7) Uani 1 1 d . . .
N8 N 0.47489(19) 1.3080(4) 0.36261(17) 0.0570(12) Uani 1 1 d . . .
N4 N 0.0187(2) -0.8066(5) 0.13527(18) 0.0707(16) Uani 1 1 d . . .
O3 O 0.31829(11) 0.6538(3) 0.33010(10) 0.0298(6) Uani 1 1 d . . .
O1 O 0.18054(10) -0.1592(3) 0.16960(10) 0.0296(6) Uani 1 1 d . . .
O4 O 0.25387(11) 0.4948(3) 0.31576(10) 0.0319(6) Uani 1 1 d . . .
O2 O 0.24197(10) 0.0073(3) 0.18299(10) 0.0304(6) Uani 1 1 d . . .
O5 O 0.04178(12) -0.3404(3) 0.28918(12) 0.0411(8) Uiso 1 1 d . . .
O7 O 0.46017(11) 0.8340(3) 0.20970(12) 0.0366(7) Uani 1 1 d . . .
O8 O 0.48477(10) 0.7168(2) 0.32619(11) 0.0312(7) Uani 1 1 d . . .
O6 O -0.01150(11) -0.2232(3) 0.32615(12) 0.0346(7) Uiso 1 1 d . . .

loop_
_atom_site_aniso_label
_atom_site_aniso_U_11
_atom_site_aniso_U_22
_atom_site_aniso_U_33
_atom_site_aniso_U_23
_atom_site_aniso_U_13
_atom_site_aniso_U_12
Ni3 0.0254(4) 0.0210(3) 0.0277(3) 0.000 0.0018(3) 0.000
Ni2 0.0287(3) 0.0239(2) 0.0218(2) 0.00034(19) 0.0009(2) -0.0019(2)
Ni1 0.0282(3) 0.0221(2) 0.0220(2) 0.00123(19) -0.0011(2) -0.0040(2)
Ni4 0.0304(4) 0.0218(3) 0.0289(3) 0.000 -0.0012(3) 0.000
C1 0.101(5) 0.053(3) 0.061(3) -0.035(3) 0.028(3) -0.039(3)
C2 0.066(3) 0.046(3) 0.049(3) -0.017(2) 0.019(3) -0.026(3)
C3 0.039(2) 0.0261(19) 0.040(2) -0.0045(18) 0.0007(19) -0.0059(18)
C4 0.055(3) 0.053(3) 0.044(3) -0.014(2) 0.012(3) -0.028(3)
C5 0.093(5) 0.056(3) 0.051(3) -0.016(3) 0.017(3) -0.046(3)
C6 0.028(2) 0.028(2) 0.034(2) -0.0111(17) -0.0023(17) -0.0029(15)
C7 0.037(2) 0.034(2) 0.0255(18) -0.0041(17) -0.0024(17) -0.0068(18)
C8 0.032(2) 0.032(2) 0.0299(19) -0.0008(17) -0.0025(17) -0.0024(17)
C9 0.030(2) 0.0225(19) 0.034(2) 0.0005(17) 0.0000(19) -0.0018(16)
C10 0.026(2) 0.0247(18) 0.0297(18) -0.0008(16) -0.0011(17) -0.0005(15)
C11 0.031(2) 0.0216(18) 0.035(2) 0.0005(16) 0.0027(19) -0.0029(16)
C12 0.0280(19) 0.0234(17) 0.033(2) 0.0016(16) 0.0017(16) -0.0041(14)
C13 0.034(2) 0.0271(18) 0.0242(16) 0.0052(14) -0.0060(15) -0.0040(15)
C14 0.038(2) 0.031(2) 0.029(2) 0.0084(17) -0.0029(18) -0.0108(18)
C15 0.051(3) 0.032(2) 0.0283(18) 0.0031(16) 0.0021(18) -0.0076(18)
C16 0.051(3) 0.037(2) 0.0270(18) -0.0020(16) 0.0047(19) -0.0135(19)
C17 0.035(2) 0.035(2) 0.0278(19) 0.0010(18) -0.0024(19) -0.0064(18)
C18 0.032(2) 0.0252(17) 0.0313(18) 0.0071(15) 0.0021(17) -0.0051(15)
C19 0.028(2) 0.0236(18) 0.0238(17) -0.0011(15) -0.0052(16) -0.0015(14)
C20 0.030(2) 0.0211(16) 0.0303(19) 0.0041(16) -0.0020(18) -0.0051(16)
C21 0.029(2) 0.0224(18) 0.0253(18) -0.0012(15) -0.0003(16) -0.0078(16)
C22 0.034(2) 0.0247(18) 0.0242(17) -0.0012(15) -0.0005(17) -0.0045(16)
C23 0.034(2) 0.0259(19) 0.0286(19) 0.0035(15) 0.0030(18) -0.0056(17)
C24 0.025(2) 0.0232(17) 0.0297(19) 0.0032(15) 0.0018(16) -0.0020(15)
C25 0.032(2) 0.0241(17) 0.0231(17) -0.0003(16) -0.0030(17) -0.0041(16)
C26 0.0243(19) 0.0244(18) 0.0269(18) 0.0030(15) -0.0031(16) 0.0007(14)
C27 0.033(2) 0.0248(18) 0.0279(18) -0.0040(16) 0.0013(17) -0.0012(17)
C28 0.029(2) 0.0270(19) 0.0280(19) 0.0008(16) 0.0010(17) -0.0029(17)
C29 0.030(2) 0.0279(18) 0.032(2) 0.0048(17) -0.0014(19) 0.0004(17)
C30 0.030(2) 0.031(2) 0.0277(19) 0.0052(17) 0.0000(18) -0.0029(16)
C31 0.052(3) 0.031(2) 0.0205(18) 0.0001(16) -0.001(2) -0.0152(19)
C32 0.065(3) 0.045(3) 0.026(2) -0.0029(19) -0.014(2) -0.007(2)
C33 0.074(4) 0.028(2) 0.035(2) -0.0014(18) 0.010(3) -0.009(2)
C34 0.082(4) 0.032(2) 0.0195(18) 0.0041(17) 0.000(2) -0.014(2)
C35 0.067(3) 0.038(2) 0.031(2) 0.0051(19) -0.011(2) -0.008(2)
C36 0.054(3) 0.042(2) 0.0266(19) 0.0029(19) -0.0027(19) -0.013(2)
C37 0.068(4) 0.072(4) 0.035(2) -0.002(2) 0.005(2) -0.025(3)
C38 0.078(4) 0.054(3) 0.032(2) 0.000(2) -0.011(3) -0.014(3)
C39 0.026(2) 0.029(2) 0.032(2) -0.0017(16) 0.0006(17) 0.0013(17)
C40 0.036(2) 0.0235(18) 0.0291(19) -0.0053(16) 0.0003(19) -0.0050(16)
C41 0.033(2) 0.0238(18) 0.0313(19) -0.0023(16) -0.0003(19) -0.0033(15)
C42 0.032(2) 0.0185(16) 0.034(2) -0.0005(16) -0.0046(19) 0.0015(15)
C43 0.032(2) 0.0257(18) 0.0297(18) -0.0016(16) -0.0032(17) 0.0021(17)
C44 0.035(2) 0.0225(18) 0.033(2) -0.0027(16) -0.0039(18) -0.0027(16)
C45 0.032(2) 0.0243(17) 0.0278(18) -0.0042(16) -0.0033(18) -0.0002(16)
C46 0.032(2) 0.0235(17) 0.0235(17) 0.0007(15) -0.0019(17) -0.0011(15)
C47 0.036(2) 0.0246(19) 0.0294(19) -0.0007(17) 0.0017(18) -0.0004(17)
C48 0.041(3) 0.0271(19) 0.0231(18) -0.0011(15) -0.0030(18) -0.0049(18)
C49 0.038(2) 0.0195(18) 0.0281(19) 0.0016(14) -0.0014(18) -0.0035(16)
C50 0.039(2) 0.028(2) 0.0242(18) 0.0013(16) -0.0028(18) -0.0010(17)
C51 0.036(2) 0.0312(19) 0.0300(18) 0.0045(16) 0.0005(17) -0.0013(16)
C52 0.070(3) 0.033(2) 0.0225(19) 0.0039(18) -0.001(2) -0.007(2)
C53 0.093(5) 0.065(3) 0.027(2) 0.011(2) -0.005(3) -0.022(3)
C54 0.079(4) 0.079(4) 0.030(2) 0.010(2) 0.012(2) -0.011(3)
C55 0.040(3) 0.049(3) 0.035(2) 0.010(2) 0.005(2) -0.005(2)
C56 0.036(2) 0.0292(19) 0.0261(17) 0.0037(14) 0.0027(16) 0.0047(16)
C57 0.031(2) 0.0290(18) 0.0281(19) 0.0049(15) 0.0008(16) 0.0007(15)
C58 0.028(2) 0.0290(19) 0.0312(19) 0.0037(17) 0.0040(18) -0.0010(16)
C59 0.034(2) 0.027(2) 0.0299(19) 0.0036(16) 0.0037(19) -0.0023(16)
C60 0.030(2) 0.0249(19) 0.038(2) 0.0030(17) 0.0024(18) -0.0045(16)
C61 0.037(2) 0.032(2) 0.040(2) -0.0028(19) 0.0054(19) -0.0059(18)
C62 0.050(3) 0.043(3) 0.040(2) -0.001(2) -0.002(2) -0.017(2)
C63 0.072(4) 0.072(4) 0.036(3) 0.006(3) 0.004(3) -0.033(3)
C64 0.081(4) 0.040(3) 0.059(3) -0.009(2) 0.019(3) -0.024(3)
C65 0.069(4) 0.038(3) 0.047(3) -0.011(2) 0.021(3) -0.014(2)
C66 0.034(2) 0.034(2) 0.034(2) -0.0066(18) 0.0059(18) -0.0060(18)
C67 0.032(2) 0.0268(19) 0.0306(18) -0.0027(17) 0.0036(17) -0.0067(16)
C68 0.027(2) 0.0249(19) 0.0268(19) -0.0036(16) 0.0032(17) -0.0022(15)
C69 0.036(2) 0.032(2) 0.0303(19) -0.0038(17) -0.0034(17) -0.0057(17)
C70 0.054(3) 0.047(3) 0.029(2) 0.0013(18) -0.006(2) -0.015(2)
C71 0.046(3) 0.048(3) 0.0242(18) -0.0013(18) 0.0063(18) -0.013(2)
C72 0.046(3) 0.039(2) 0.036(2) 0.0076(19) 0.000(2) -0.002(2)
C73 0.047(3) 0.036(2) 0.030(2) 0.0029(18) -0.005(2) -0.010(2)
C74 0.051(3) 0.028(2) 0.0248(19) -0.0018(16) 0.000(2) -0.0089(19)
C75 0.064(3) 0.034(2) 0.026(2) -0.0028(17) 0.002(2) -0.015(2)
C76 0.056(3) 0.032(2) 0.029(2) -0.0074(17) 0.009(2) -0.008(2)
C77 0.035(2) 0.030(2) 0.044(2) 0.007(2) -0.004(2) -0.0059(18)
C78 0.040(3) 0.039(2) 0.035(2) 0.0109(19) 0.003(2) -0.0039(19)
C79 0.058(4) 0.060(4) 0.081(4) 0.015(3) 0.006(4) 0.003(3)
C80 0.059(4) 0.099(5) 0.062(4) 0.028(4) 0.011(3) 0.029(4)
C81 0.065(4) 0.067(4) 0.059(3) 0.021(3) 0.011(3) 0.007(3)
C82 0.114(6) 0.060(4) 0.069(4) 0.005(3) 0.011(4) 0.011(4)
C83 0.099(5) 0.058(4) 0.090(5) 0.032(4) -0.006(4) 0.022(4)
C84 0.029(2) 0.0217(18) 0.040(2) 0.0074(17) -0.0012(19) -0.0009(15)
C85 0.042(3) 0.030(2) 0.039(2) 0.0082(19) 0.005(2) -0.0028(19)
C86 0.070(4) 0.056(3) 0.051(3) 0.015(3) 0.016(3) 0.008(3)
C87 0.070(4) 0.045(3) 0.078(4) 0.010(3) 0.004(3) 0.014(3)
C88 0.050(3) 0.057(3) 0.057(3) 0.009(3) -0.003(3) -0.005(2)
C89 0.093(5) 0.060(4) 0.054(3) 0.009(3) -0.008(3) 0.019(3)
C90 0.086(5) 0.051(3) 0.048(3) 0.002(3) 0.000(3) 0.012(3)
N90 0.120(9) 0.168(13) 0.202(15) -0.031(13) 0.000 0.000
C91 0.091(9) 0.156(15) 0.197(16) -0.035(14) 0.030(8) 0.032(8)
C92 0.183(16) 0.22(2) 0.26(2) 0.012(19) 0.021(14) -0.033(13)
C93 0.178(16) 0.24(2) 0.25(2) -0.01(2) -0.041(11) 0.027(15)
O98 0.153(14) 0.121(12) 0.26(2) 0.023(15) -0.020(15) -0.040(11)
N91 0.091(7) 0.100(8) 0.144(10) 0.005(8) 0.000 0.000
C95 0.165(19) 0.16(2) 0.18(2) 0.116(19) -0.088(17) -0.054(17)
C94 0.28(3) 0.105(16) 0.25(3) 0.104(19) -0.23(3) -0.094(19)
C96 0.43(5) 0.093(15) 0.068(10) 0.005(10) -0.045(19) -0.10(2)
O97 0.235(17) 0.113(9) 0.056(5) -0.003(6) 0.049(8) -0.035(10)
N3 0.0315(18) 0.0255(15) 0.0241(14) 0.0012(12) -0.0005(14) -0.0017(13)
N7 0.0277(17) 0.0293(16) 0.0226(14) 0.0042(13) 0.0004(13) 0.0016(13)
N1 0.0248(16) 0.0215(15) 0.0313(17) -0.0021(13) 0.0016(14) 0.0027(12)
N5 0.0210(15) 0.0230(15) 0.0324(18) -0.0018(13) -0.0031(14) 0.0023(12)
N2 0.0281(17) 0.0220(15) 0.0283(16) 0.0043(13) -0.0029(14) -0.0036(13)
N6 0.0336(18) 0.0270(16) 0.0223(15) -0.0017(13) -0.0023(14) 0.0025(13)
N8 0.076(3) 0.041(2) 0.054(2) -0.004(2) 0.005(2) -0.023(2)
N4 0.102(4) 0.056(3) 0.054(3) -0.017(2) 0.021(3) -0.052(3)
O3 0.0363(16) 0.0276(14) 0.0255(13) 0.0011(11) 0.0020(13) -0.0084(12)
O1 0.0333(16) 0.0296(15) 0.0259(13) -0.0009(11) -0.0007(13) -0.0084(12)
O4 0.0404(16) 0.0282(14) 0.0271(13) -0.0012(12) 0.0026(13) -0.0102(13)
O2 0.0388(16) 0.0302(15) 0.0222(12) -0.0009(11) -0.0028(13) -0.0111(13)
O7 0.0388(16) 0.0285(14) 0.0427(15) 0.0110(12) 0.0038(13) 0.0074(12)
O8 0.0381(16) 0.0248(13) 0.0308(13) -0.0058(10) 0.0022(12) -0.0014(11)

loop_
_atom_type_symbol
_atom_type_description
_atom_type_scat_dispersion_real
_atom_type_scat_dispersion_imag
_atom_type_scat_source
C C 0.0033 0.0016 'International Tables Vol C Tables 4.2.6.8 and 6.1.1.4'
H H 0.0000 0.0000 'International Tables Vol C Tables 4.2.6.8 and 6.1.1.4'
N N 0.0061 0.0033 'International Tables Vol C Tables 4.2.6.8 and 6.1.1.4'
O O 0.0106 0.0060 'International Tables Vol C Tables 4.2.6.8 and 6.1.1.4'
Ni Ni 0.3393 1.1124 'International Tables Vol C Tables 4.2.6.8 and 6.1.1.4'

loop_
_geom_angle_atom_site_label_1
_geom_angle_atom_site_label_2
_geom_angle_atom_site_label_3
_geom_angle
_geom_angle_site_symmetry_1
_geom_angle_site_symmetry_3
N1 Ni3 N1 90.15(18) . 4_655
N1 Ni3 O8 96.83(12) . .
N1 Ni3 O8 94.32(12) 4_655 .
N1 Ni3 O8 94.32(12) . 4_655
N1 Ni3 O8 96.83(12) 4_655 4_655
O8 Ni3 O8 164.19(16) . 4_655
N1 Ni3 O7 94.78(12) . .
N1 Ni3 O7 158.79(11) 4_655 .
O8 Ni3 O7 105.52(12) . .
O8 Ni3 O7 62.27(11) 4_655 .
N1 Ni3 O7 158.79(11) . 4_655
N1 Ni3 O7 94.78(12) 4_655 4_655
O8 Ni3 O7 62.27(11) . 4_655
O8 Ni3 O7 105.52(12) 4_655 4_655
O7 Ni3 O7 88.05(17) . 4_655
N1 Ni3 C84 128.24(13) . 4_655
N1 Ni3 C84 94.76(13) 4_655 4_655
O8 Ni3 C84 31.45(12) . 4_655
O8 Ni3 C84 135.75(13) 4_655 4_655
O7 Ni3 C84 98.28(13) . 4_655
O7 Ni3 C84 30.82(12) 4_655 4_655
N1 Ni3 C84 94.76(13) . .
N1 Ni3 C84 128.24(13) 4_655 .
O8 Ni3 C84 135.75(13) . .
O8 Ni3 C84 31.45(12) 4_655 .
O7 Ni3 C84 30.82(12) . .
O7 Ni3 C84 98.28(13) 4_655 .
C84 Ni3 C84 120.4(2) 4_655 .
N7 Ni2 O4 177.49(15) . .
N7 Ni2 N6 85.63(15) . .
O4 Ni2 N6 94.63(14) . .
N7 Ni2 O3 94.05(13) . .
O4 Ni2 O3 85.74(12) . .
N6 Ni2 O3 178.80(15) . .
N2 Ni1 O1 175.17(14) . .
N2 Ni1 O2 93.89(13) . .
O1 Ni1 O2 85.71(12) . .
N2 Ni1 N3 86.47(14) . .
O1 Ni1 N3 94.23(13) . .
O2 Ni1 N3 176.40(14) . .
O6 Ni4 O6 164.89(18) 4 .
O6 Ni4 N5 93.67(12) 4 4
O6 Ni4 N5 96.95(12) . 4
O6 Ni4 N5 96.95(12) 4 .
O6 Ni4 N5 93.67(12) . .
N5 Ni4 N5 90.57(17) 4 .
O6 Ni4 O5 61.89(12) 4 4
O6 Ni4 O5 106.51(12) . 4
N5 Ni4 O5 94.02(12) 4 4
N5 Ni4 O5 158.56(12) . 4
O6 Ni4 O5 106.51(12) 4 .
O6 Ni4 O5 61.89(12) . .
N5 Ni4 O5 158.56(12) 4 .
N5 Ni4 O5 94.02(12) . .
O5 Ni4 O5 89.31(17) 4 .
O6 Ni4 C77 31.41(14) 4 4
O6 Ni4 C77 136.40(14) . 4
N5 Ni4 C77 94.14(13) 4 4
N5 Ni4 C77 128.31(14) . 4
O5 Ni4 C77 30.48(13) 4 4
O5 Ni4 C77 99.33(14) . 4
O6 Ni4 C77 136.40(14) 4 .
O6 Ni4 C77 31.41(14) . .
N5 Ni4 C77 128.31(14) 4 .
N5 Ni4 C77 94.14(13) . .
O5 Ni4 C77 99.33(14) 4 .
O5 Ni4 C77 30.48(13) . .
C77 Ni4 C77 121.1(2) 4 .
N4 C1 C2 126.2(5) . .
C3 C2 C1 118.3(5) . .
C4 C3 C2 115.8(4) . .
C4 C3 C6 123.3(4) . .
C2 C3 C6 120.9(4) . .
C3 C4 C5 120.4(5) . .
N4 C5 C4 124.9(6) . .
C11 C6 C7 117.6(4) . .
C11 C6 C3 119.9(4) . .
C7 C6 C3 122.4(4) . .
C8 C7 C6 123.3(4) . .
C7 C8 C9 119.0(4) . .
C7 C8 C36 120.8(4) . .
C9 C8 C36 120.1(4) . .
O1 C9 C10 121.9(4) . .
O1 C9 C8 121.0(4) . .
C10 C9 C8 117.1(4) . .
C11 C10 C9 121.6(4) . .
C11 C10 C12 116.4(4) . .
C9 C10 C12 122.0(4) . .
C6 C11 C10 120.9(4) . .
N3 C12 C10 125.6(4) . .
N3 C13 C18 105.8(3) . .
N3 C13 C14 115.7(3) . .
C18 C13 C14 108.4(3) . .
C15 C14 C13 109.5(3) . .
C16 C15 C14 112.9(3) . .
C15 C16 C17 112.4(4) . .
C18 C17 C16 107.7(3) . .
N2 C18 C17 119.1(3) . .
N2 C18 C13 106.7(3) . .
C17 C18 C13 110.4(3) . .
N2 C19 C20 125.3(4) . .
C25 C20 C21 120.8(4) . .
C25 C20 C19 117.2(4) . .
C21 C20 C19 121.9(3) . .
O2 C21 C20 122.3(3) . .
O2 C21 C22 119.2(3) . .
C20 C21 C22 118.5(3) . .
C23 C22 C21 117.8(3) . .
C23 C22 C31 121.5(4) . .
C21 C22 C31 120.7(3) . .
C22 C23 C24 124.0(4) . .
C25 C24 C23 117.6(4) . .
C25 C24 C26 122.0(4) . .
C23 C24 C26 120.4(3) . .
C24 C25 C20 121.3(4) . .
C30 C26 C27 116.6(4) . .
C30 C26 C24 122.2(4) . .
C27 C26 C24 121.2(4) . .
C28 C27 C26 120.2(4) . .
N1 C28 C27 123.8(4) . .
N1 C29 C30 123.0(4) . .
C29 C30 C26 120.4(4) . .
C32 C31 C22 109.7(4) . .
C32 C31 C34 107.2(4) . .
C22 C31 C34 112.5(3) . .
C32 C31 C33 112.4(4) . .
C22 C31 C33 108.4(4) . .
C34 C31 C33 106.7(4) . .
C35 C36 C8 109.7(4) . .
C35 C36 C38 108.6(4) . .
C8 C36 C38 111.1(4) . .
C35 C36 C37 110.6(4) . .
C8 C36 C37 110.5(4) . .
C38 C36 C37 106.2(4) . .
N5 C39 C43 122.5(4) . .
N5 C40 C41 123.7(4) . .
C40 C41 C42 119.5(4) . .
C41 C42 C43 115.8(4) . .
C41 C42 C44 122.9(4) . .
C43 C42 C44 121.3(4) . .
C39 C43 C42 120.7(4) . .
C45 C44 C49 117.9(4) . .
C45 C44 C42 121.9(4) . .
C49 C44 C42 120.2(4) . .
C44 C45 C46 120.7(4) . .
C45 C46 C47 121.2(4) . .
C45 C46 C50 117.1(4) . .
C47 C46 C50 121.6(4) . .
O4 C47 C46 122.4(4) . .
O4 C47 C48 119.9(4) . .
C46 C47 C48 117.7(4) . .
C49 C48 C47 118.5(4) . .
C49 C48 C74 121.6(4) . .
C47 C48 C74 119.9(4) . .
C48 C49 C44 123.9(4) . .
N6 C50 C46 125.0(4) . .
N6 C51 C56 103.7(3) . .
N6 C51 C52 116.2(3) . .
C56 C51 C52 111.5(4) . .
C51 C52 C53 110.4(4) . .
C54 C53 C52 113.1(4) . .
C53 C54 C55 110.9(5) . .
C56 C55 C54 108.1(4) . .
N7 C56 C51 104.5(3) . .
N7 C56 C55 118.2(3) . .
C51 C56 C55 113.1(3) . .
N7 C57 C58 124.1(4) . .
C59 C58 C68 120.4(4) . .
C59 C58 C57 117.2(4) . .
C68 C58 C57 122.0(4) . .
C60 C59 C58 121.4(4) . .
C59 C60 C66 118.4(4) . .
C59 C60 C61 121.7(4) . .
C66 C60 C61 119.7(4) . .
C65 C61 C62 116.9(4) . .
C65 C61 C60 122.4(4) . .
C62 C61 C60 120.7(4) . .
C63 C62 C61 118.4(5) . .
N8 C63 C62 125.8(5) . .
N8 C64 C65 124.3(5) . .
C64 C65 C61 119.7(5) . .
C67 C66 C60 124.0(4) . .
C66 C67 C68 116.3(4) . .
C66 C67 C69 122.1(4) . .
C68 C67 C69 121.5(3) . .
O3 C68 C58 122.1(4) . .
O3 C68 C67 119.1(4) . .
C58 C68 C67 118.9(3) . .
C71 C69 C70 107.2(3) . .
C71 C69 C67 110.3(4) . .
C70 C69 C67 112.5(4) . .
C71 C69 C72 109.8(4) . .
C70 C69 C72 108.4(4) . .
C67 C69 C72 108.7(3) . .
C76 C74 C75 106.6(4) . .
C76 C74 C73 111.1(4) . .
C75 C74 C73 108.6(4) . .
C76 C74 C48 108.5(4) . .
C75 C74 C48 112.6(3) . .
C73 C74 C48 109.4(4) . .
O5 C77 O6 118.7(4) . .
O5 C77 C78 122.3(4) . .
O6 C77 C78 119.0(4) . .
O5 C77 Ni4 62.8(2) . .
O6 C77 Ni4 55.9(2) . .
C78 C77 Ni4 174.4(4) . .
C83 C78 C77 121.5(5) . .
C83 C78 C79 115.8(5) . .
C77 C78 C79 122.6(5) . .
C80 C79 C78 121.8(6) . .
C81 C80 C79 118.7(6) . .
C82 C81 C80 119.5(6) . .
C82 C81 C81 117.8(8) . 3_546
C80 C81 C81 122.3(8) . 3_546
C81 C82 C83 120.3(7) . .
C78 C83 C82 123.3(6) . .
O7 C84 O8 119.6(4) . 4_655
O7 C84 C85 122.2(4) . .
O8 C84 C85 118.2(4) 4_655 .
O7 C84 Ni3 62.7(2) . .
O8 C84 Ni3 56.9(2) 4_655 .
C85 C84 Ni3 174.8(3) . .
C90 C85 C84 122.0(4) . .
C90 C85 C86 115.1(5) . .
C84 C85 C86 122.7(5) . .
C87 C86 C85 121.7(6) . .
C86 C87 C88 121.7(5) . .
C89 C88 C87 116.7(6) . .
C89 C88 C88 121.4(7) . 3_575
C87 C88 C88 121.5(7) . 3_575
C90 C89 C88 121.0(6) . .
C85 C90 C89 123.1(5) . .
C92 N90 C92 66(2) 3_576 .
C92 N90 C93 137.3(18) 3_576 .
C92 N90 C93 118.4(10) . .
C92 N90 C93 118.4(10) 3_576 3_576
C92 N90 C93 137.3(18) . 3_576
C93 N90 C93 87(2) . 3_576
C92 N90 C91 59.3(12) 3_576 .
C92 N90 C91 110.2(18) . .
C93 N90 C91 131.0(16) . .
C93 N90 C91 59.1(10) 3_576 .
C92 N90 C91 110.2(18) 3_576 3_576
C92 N90 C91 59.3(12) . 3_576
C93 N90 C91 59.1(10) . 3_576
C93 N90 C91 131.0(16) 3_576 3_576
C91 N90 C91 169(2) . 3_576
O98 C91 N90 112.6(17) . .
C95 N91 C95 70.4(19) . 3_565
C95 N91 C94 122.3(12) . .
C95 N91 C94 69.8(12) 3_565 .
C95 N91 C94 69.8(12) . 3_565
C95 N91 C94 122.3(12) 3_565 3_565
C94 N91 C94 167(2) . 3_565
C95 N91 C96 134.1(13) . 3_565
C95 N91 C96 114.0(9) 3_565 3_565
C94 N91 C96 44.8(13) . 3_565
C94 N91 C96 123.6(12) 3_565 3_565
C95 N91 C96 114.0(9) . .
C95 N91 C96 134.1(13) 3_565 .
C94 N91 C96 123.6(12) . .
C94 N91 C96 44.8(13) 3_565 .
C96 N91 C96 95.1(16) 3_565 .
O97 C96 N91 131.6(14) . .
C12 N3 C13 119.0(3) . .
C12 N3 Ni1 126.3(3) . .
C13 N3 Ni1 114.3(2) . .
C57 N7 C56 121.6(3) . .
C57 N7 Ni2 126.8(3) . .
C56 N7 Ni2 111.6(2) . .
C28 N1 C29 116.0(3) . .
C28 N1 Ni3 122.2(3) . .
C29 N1 Ni3 121.5(3) . .
C40 N5 C39 117.8(3) . .
C40 N5 Ni4 121.9(3) . .
C39 N5 Ni4 119.9(3) . .
C19 N2 C18 120.3(3) . .
C19 N2 Ni1 127.0(3) . .
C18 N2 Ni1 112.2(2) . .
C50 N6 C51 120.6(3) . .
C50 N6 Ni2 126.6(3) . .
C51 N6 Ni2 112.8(3) . .
C63 N8 C64 114.8(5) . .
C1 N4 C5 114.5(4) . .
C68 O3 Ni2 127.7(3) . .
C9 O1 Ni1 129.4(3) . .
C47 O4 Ni2 129.5(3) . .
C21 O2 Ni1 129.0(2) . .
C77 O5 Ni4 86.7(3) . .
C84 O7 Ni3 86.5(2) . .
C84 O8 Ni3 91.6(2) 4_655 .
C77 O6 Ni4 92.7(3) . .

loop_
_geom_bond_atom_site_label_1
_geom_bond_atom_site_label_2
_geom_bond_distance
_geom_bond_site_symmetry_2
Ni3 N1 2.044(3) .
Ni3 N1 2.044(3) 4_655
Ni3 O8 2.061(3) .
Ni3 O8 2.061(3) 4_655
Ni3 O7 2.189(3) .
Ni3 O7 2.189(3) 4_655
Ni3 C84 2.459(4) 4_655
Ni3 C84 2.459(4) .
Ni2 N7 1.834(3) .
Ni2 O4 1.842(3) .
Ni2 N6 1.860(3) .
Ni2 O3 1.861(3) .
Ni1 N2 1.845(3) .
Ni1 O1 1.849(3) .
Ni1 O2 1.852(3) .
Ni1 N3 1.856(3) .
Ni4 O6 2.040(3) 4
Ni4 O6 2.040(3) .
Ni4 N5 2.058(3) 4
Ni4 N5 2.058(3) .
Ni4 O5 2.193(3) 4
Ni4 O5 2.193(3) .
Ni4 C77 2.461(4) 4
Ni4 C77 2.461(4) .
C1 N4 1.298(7) .
C1 C2 1.390(7) .
C2 C3 1.384(6) .
C3 C4 1.369(6) .
C3 C6 1.484(6) .
C4 C5 1.372(7) .
C5 N4 1.317(7) .
C6 C11 1.376(6) .
C6 C7 1.410(6) .
C7 C8 1.370(6) .
C8 C9 1.437(6) .
C8 C36 1.540(6) .
C9 O1 1.317(5) .
C9 C10 1.412(6) .
C10 C11 1.395(5) .
C10 C12 1.439(5) .
C12 N3 1.288(5) .
C13 N3 1.488(4) .
C13 C18 1.520(5) .
C13 C14 1.533(5) .
C14 C15 1.533(5) .
C15 C16 1.519(6) .
C16 C17 1.542(6) .
C17 C18 1.514(5) .
C18 N2 1.479(5) .
C19 N2 1.295(5) .
C19 C20 1.427(5) .
C20 C25 1.397(5) .
C20 C21 1.416(5) .
C21 O2 1.313(4) .
C21 C22 1.444(5) .
C22 C23 1.374(5) .
C22 C31 1.536(5) .
C23 C24 1.413(6) .
C24 C25 1.379(5) .
C24 C26 1.486(5) .
C26 C30 1.386(5) .
C26 C27 1.404(5) .
C27 C28 1.368(6) .
C28 N1 1.349(5) .
C29 N1 1.370(5) .
C29 C30 1.376(6) .
C31 C32 1.520(7) .
C31 C34 1.537(6) .
C31 C33 1.556(6) .
C35 C36 1.527(7) .
C36 C38 1.549(6) .
C36 C37 1.554(7) .
C39 N5 1.348(5) .
C39 C43 1.371(6) .
C40 N5 1.310(5) .
C40 C41 1.395(5) .
C41 C42 1.399(5) .
C42 C43 1.402(6) .
C42 C44 1.470(5) .
C44 C45 1.388(6) .
C44 C49 1.408(6) .
C45 C46 1.406(5) .
C46 C47 1.433(6) .
C46 C50 1.451(5) .
C47 O4 1.300(5) .
C47 C48 1.436(6) .
C48 C49 1.386(6) .
C48 C74 1.544(5) .
C50 N6 1.293(5) .
C51 N6 1.489(5) .
C51 C56 1.508(6) .
C51 C52 1.520(6) .
C52 C53 1.530(6) .
C53 C54 1.507(8) .
C54 C55 1.536(7) .
C55 C56 1.511(5) .
C56 N7 1.469(5) .
C57 N7 1.302(5) .
C57 C58 1.431(5) .
C58 C59 1.401(6) .
C58 C68 1.429(5) .
C59 C60 1.343(6) .
C60 C66 1.413(6) .
C60 C61 1.490(6) .
C61 C65 1.384(6) .
C61 C62 1.394(6) .
C62 C63 1.365(7) .
C63 N8 1.335(7) .
C64 N8 1.336(7) .
C64 C65 1.372(7) .
C66 C67 1.396(6) .
C67 C68 1.434(6) .
C67 C69 1.528(6) .
C68 O3 1.312(5) .
C69 C71 1.525(6) .
C69 C70 1.525(6) .
C69 C72 1.544(6) .
C73 C74 1.540(6) .
C74 C76 1.531(6) .
C74 C75 1.532(6) .
C77 O5 1.250(5) .
C77 O6 1.284(5) .
C77 C78 1.417(6) .
C78 C83 1.373(9) .
C78 C79 1.453(8) .
C79 C80 1.422(8) .
C80 C81 1.407(9) .
C81 C82 1.403(9) .
C81 C81 1.458(12) 3_546
C82 C83 1.407(9) .
C84 O7 1.263(5) .
C84 O8 1.284(5) 4_655
C84 C85 1.415(6) .
C85 C90 1.391(7) .
C85 C86 1.430(7) .
C86 C87 1.380(8) .
C87 C88 1.409(9) .
C88 C89 1.402(8) .
C88 C88 1.443(11) 3_575
C89 C90 1.396(8) .
N90 C92 1.387(9) 3_576
N90 C92 1.387(9) .
N90 C93 1.395(9) .
N90 C93 1.395(9) 3_576
N90 C91 1.418(10) .
N90 C91 1.418(10) 3_576
C91 O98 1.191(10) .
N91 C95 1.368(9) .
N91 C95 1.368(9) 3_565
N91 C94 1.414(9) .
N91 C94 1.414(9) 3_565
N91 C96 1.417(9) 3_565
N91 C96 1.417(9) .
C96 O97 1.208(9) .
O8 C84 1.284(5) 4_655
